data_4071149
loop_
_publ_author_name
'Bode, Maren'
'Schnakenburg, Gregor'
'Jones, Peter G.'
'Streubel, Rainer'

_publ_section_title
;
 Synthesis of Novel O,P,C-Cage Complexes via Thermal C&#x2212;O Ring
 Opening of an Oxaphosphirane W(CO)5Complex
;
_journal_issue 11
_journal_name_full Organometallics
_journal_page_first 2664
_journal_paper_doi 10.1021/om7012953
_journal_volume 27
_journal_year 2008
_chemical_formula_moiety 'C22 H21 O6 P W'
_chemical_formula_sum 'C22 H21 O6 P W'
_chemical_formula_weight 596.21
_chemical_name_systematic
; 
 ? 
;
_space_group_IT_number 2
_symmetry_cell_setting triclinic
_symmetry_Int_Tables_number 2
_symmetry_space_group_name_Hall '-P 1'
_symmetry_space_group_name_H-M 'P -1'
_atom_sites_solution_hydrogens geom
_atom_sites_solution_primary direct
_atom_sites_solution_secondary difmap
_audit_creation_method 'manual editing of form.cif'
_cell_angle_alpha 101.576(2)
_cell_angle_beta 109.730(2)
_cell_angle_gamma 103.089(2)
_cell_formula_units_Z 2
_cell_length_a 9.4880(5)
_cell_length_b 10.3300(4)
_cell_length_c 13.0830(6)
_cell_measurement_reflns_used 13405
_cell_measurement_temperature 123(2)
_cell_measurement_theta_max 30.035
_cell_measurement_theta_min 0.998
_cell_volume 1120.65(9)
_computing_cell_refinement 'HKL Scalepack (Otwinowski & Minor 1997)'
_computing_data_collection 'HKL Denzo and Scalepack (Otwinowski & Minor 1997)'
_computing_data_reduction 'HKL Denzo and Scalepack (Otwinowski & Minor 1997)'
_computing_molecular_graphics 'DIAMOND (Brandenburg, 1999)'
_computing_publication_material 'SHELXL97 (Sheldrick, 1997)'
_computing_structure_refinement 'SHELXL-97 (Sheldrick, 1997)'
_computing_structure_solution 'SHELXS-97 (Sheldrick, 1990)'
_diffrn_ambient_temperature 123(2)
_diffrn_detector_area_resol_mean 9
_diffrn_measured_fraction_theta_full 0.963
_diffrn_measured_fraction_theta_max 0.963
_diffrn_measurement_device '95mm CCD camera on \k-goniostat'
_diffrn_measurement_device_type KappaCCD
_diffrn_measurement_method CCD
_diffrn_radiation_monochromator 'horizonally mounted graphite crystal'
_diffrn_radiation_source 'fine-focus sealed tube'
_diffrn_radiation_wavelength 0.71073
_diffrn_reflns_av_R_equivalents 0.0426
_diffrn_reflns_av_sigmaI/netI 0.0436
_diffrn_reflns_limit_h_max 12
_diffrn_reflns_limit_h_min -12
_diffrn_reflns_limit_k_max 14
_diffrn_reflns_limit_k_min -14
_diffrn_reflns_limit_l_max 16
_diffrn_reflns_limit_l_min -17
_diffrn_reflns_number 12415
_diffrn_reflns_theta_full 28.99
_diffrn_reflns_theta_max 28.99
_diffrn_reflns_theta_min 2.65
_exptl_absorpt_coefficient_mu 5.260
_exptl_absorpt_correction_T_max 0.26006
_exptl_absorpt_correction_T_min 0.16072
_exptl_absorpt_correction_type multi-scan
_exptl_absorpt_process_details
;
R.H. Blessing, Acta Cryst. (1995), A51, 33-38
;
_exptl_crystal_colour colourless
_exptl_crystal_density_diffrn 1.767
_exptl_crystal_density_method 'not measured'
_exptl_crystal_description block
_exptl_crystal_F_000 580
_exptl_crystal_size_max 0.60
_exptl_crystal_size_mid 0.40
_exptl_crystal_size_min 0.40
_refine_diff_density_max 1.788
_refine_diff_density_min -1.822
_refine_diff_density_rms 0.140
_refine_ls_extinction_method none
_refine_ls_goodness_of_fit_ref 1.044
_refine_ls_hydrogen_treatment constr
_refine_ls_matrix_type full
_refine_ls_number_parameters 276
_refine_ls_number_reflns 5728
_refine_ls_number_restraints 0
_refine_ls_restrained_S_all 1.044
_refine_ls_R_factor_all 0.0296
_refine_ls_R_factor_gt 0.0256
_refine_ls_shift/su_max 0.002
_refine_ls_shift/su_mean 0.000
_refine_ls_structure_factor_coef Fsqd
_refine_ls_weighting_details 'calc w=1/[\s^2^(Fo^2^)+(0.0288P)^2^+0.0000P] where P=(Fo^2^+2Fc^2^)/3'
_refine_ls_weighting_scheme calc
_refine_ls_wR_factor_gt 0.0596
_refine_ls_wR_factor_ref 0.0609
_reflns_number_gt 5196
_reflns_number_total 5728
_reflns_threshold_expression >2sigma(I)
_cod_data_source_file om7012953-file002.cif
_cod_data_source_block global
_cod_depositor_comments
;
The following automatic conversions were performed:

'_exptl_absorpt_correction_type' value 'Multi-Scan' changed to
'multi-scan' according to
/home/saulius/struct/CIF-dictionaries/cif_core.dic dictionary named
'cif_core.dic' version 2.4.1 from 2010-06-29.

Automatic conversion script
Id: cif_fix_values 1715 2011-07-08 13:25:40Z adriana 
;
_cod_database_code 4071149

loop_
_symmetry_equiv_pos_as_xyz
'x, y, z'
'-x, -y, -z'

loop_
_atom_site_label
_atom_site_type_symbol
_atom_site_fract_x
_atom_site_fract_y
_atom_site_fract_z
_atom_site_U_iso_or_equiv
_atom_site_adp_type
_atom_site_occupancy
_atom_site_symmetry_multiplicity
_atom_site_calc_flag
_atom_site_refinement_flags
C1 C -0.2500(4) 0.1064(3) 0.6220(2) 0.0261(6) Uani 1 1 d .
H1 H -0.3033 0.0241 0.6400 0.031 Uiso 1 1 calc R
C2 C -0.3552(4) 0.1808(3) 0.5663(3) 0.0270(6) Uani 1 1 d .
C3 C -0.3384(4) 0.2332(3) 0.4796(3) 0.0304(6) Uani 1 1 d .
H3A H -0.2581 0.2219 0.4541 0.036 Uiso 1 1 calc R
C4 C -0.4406(4) 0.3024(3) 0.4305(3) 0.0371(7) Uani 1 1 d .
H4A H -0.4291 0.3390 0.3717 0.045 Uiso 1 1 calc R
C5 C -0.5582(4) 0.3182(3) 0.4664(3) 0.0407(8) Uani 1 1 d .
H5A H -0.6268 0.3662 0.4330 0.049 Uiso 1 1 calc R
C6 C -0.5754(4) 0.2646(4) 0.5505(3) 0.0428(8) Uani 1 1 d .
H6A H -0.6574 0.2745 0.5745 0.051 Uiso 1 1 calc R
C7 C -0.4755(4) 0.1962(3) 0.6009(3) 0.0369(7) Uani 1 1 d .
H7A H -0.4887 0.1597 0.6594 0.044 Uiso 1 1 calc R
C8 C 0.0257(4) 0.0753(3) 0.7967(2) 0.0246(6) Uani 1 1 d .
C9 C 0.1837(4) 0.0768(3) 0.7941(2) 0.0248(6) Uani 1 1 d .
C10 C 0.2963(4) 0.1386(3) 0.8995(3) 0.0270(6) Uani 1 1 d .
C11 C 0.2235(4) 0.1853(3) 0.9773(2) 0.0268(6) Uani 1 1 d .
C12 C 0.0674(4) 0.1503(3) 0.9204(2) 0.0256(6) Uani 1 1 d .
C13 C -0.0915(4) -0.0727(3) 0.7538(3) 0.0346(7) Uani 1 1 d .
H13A H -0.0403 -0.1327 0.7915 0.052 Uiso 1 1 calc R
H13B H -0.1252 -0.1098 0.6712 0.052 Uiso 1 1 calc R
H13C H -0.1837 -0.0702 0.7711 0.052 Uiso 1 1 calc R
C14 C 0.1989(4) 0.0124(3) 0.6862(3) 0.0343(7) Uani 1 1 d .
H14A H 0.1812 0.0712 0.6359 0.051 Uiso 1 1 calc R
H14B H 0.1203 -0.0806 0.6476 0.051 Uiso 1 1 calc R
H14C H 0.3052 0.0048 0.7046 0.051 Uiso 1 1 calc R
C15 C 0.4690(4) 0.1589(4) 0.9380(3) 0.0416(8) Uani 1 1 d .
H15A H 0.4914 0.1188 0.8729 0.062 Uiso 1 1 calc R
H15B H 0.5010 0.1123 0.9962 0.062 Uiso 1 1 calc R
H15C H 0.5282 0.2587 0.9701 0.062 Uiso 1 1 calc R
C16 C 0.3209(5) 0.2578(3) 1.1024(3) 0.0383(8) Uani 1 1 d .
H16A H 0.4031 0.3419 1.1121 0.057 Uiso 1 1 calc R
H16B H 0.3703 0.1950 1.1372 0.057 Uiso 1 1 calc R
H16C H 0.2527 0.2838 1.1392 0.057 Uiso 1 1 calc R
C17 C -0.0560(4) 0.1728(3) 0.9623(3) 0.0360(8) Uani 1 1 d .
H17A H -0.1150 0.0845 0.9668 0.054 Uiso 1 1 calc R
H17B H -0.1285 0.2069 0.9096 0.054 Uiso 1 1 calc R
H17C H -0.0053 0.2417 1.0381 0.054 Uiso 1 1 calc R
C18 C 0.2133(4) 0.6390(3) 0.7744(3) 0.0324(7) Uani 1 1 d .
C19 C -0.0977(4) 0.4903(3) 0.7227(3) 0.0297(7) Uani 1 1 d .
C20 C 0.0733(4) 0.3911(3) 0.5876(3) 0.0284(7) Uani 1 1 d .
C21 C 0.3193(4) 0.4031(3) 0.7952(3) 0.0303(7) Uani 1 1 d .
C22 C 0.1481(4) 0.4831(3) 0.9245(3) 0.0282(6) Uani 1 1 d .
O1 O -0.1304(3) 0.08733(19) 0.57794(16) 0.0267(4) Uani 1 1 d .
O2 O 0.2688(3) 0.7509(2) 0.7817(2) 0.0454(6) Uani 1 1 d .
O3 O -0.2032(3) 0.5300(2) 0.7107(2) 0.0428(6) Uani 1 1 d .
O4 O 0.0607(3) 0.3655(3) 0.4949(2) 0.0394(6) Uani 1 1 d .
O5 O 0.4418(3) 0.3923(2) 0.8173(3) 0.0464(7) Uani 1 1 d .
O6 O 0.1767(3) 0.5135(2) 1.0200(2) 0.0379(6) Uani 1 1 d .
P P -0.04294(10) 0.19025(7) 0.71246(6) 0.02201(15) Uani 1 1 d .
W W 0.105788(13) 0.437563(10) 0.754689(9) 0.02336(5) Uani 1 1 d .

loop_
_atom_site_aniso_label
_atom_site_aniso_U_11
_atom_site_aniso_U_22
_atom_site_aniso_U_33
_atom_site_aniso_U_23
_atom_site_aniso_U_13
_atom_site_aniso_U_12
C1 0.0270(17) 0.0238(13) 0.0226(14) 0.0070(12) 0.0058(13) 0.0057(12)
C2 0.0240(17) 0.0221(13) 0.0249(14) 0.0022(12) 0.0027(13) 0.0044(12)
C3 0.0296(18) 0.0283(14) 0.0249(15) 0.0037(13) 0.0034(14) 0.0094(13)
C4 0.039(2) 0.0320(16) 0.0288(16) 0.0091(14) 0.0010(15) 0.0104(15)
C5 0.032(2) 0.0283(15) 0.043(2) 0.0020(15) -0.0041(16) 0.0119(14)
C6 0.030(2) 0.0401(18) 0.052(2) 0.0065(17) 0.0118(18) 0.0127(16)
C7 0.031(2) 0.0359(17) 0.0406(19) 0.0110(15) 0.0115(16) 0.0091(15)
C8 0.0322(18) 0.0195(12) 0.0202(13) 0.0103(11) 0.0065(13) 0.0069(12)
C9 0.0335(18) 0.0187(12) 0.0246(14) 0.0103(11) 0.0115(14) 0.0097(12)
C10 0.0301(18) 0.0231(13) 0.0285(15) 0.0144(12) 0.0090(14) 0.0082(12)
C11 0.0371(19) 0.0187(12) 0.0212(14) 0.0094(11) 0.0075(14) 0.0061(12)
C12 0.0368(19) 0.0205(12) 0.0219(14) 0.0108(11) 0.0122(14) 0.0086(12)
C13 0.040(2) 0.0232(14) 0.0303(16) 0.0108(13) 0.0047(15) 0.0020(13)
C14 0.046(2) 0.0338(16) 0.0301(16) 0.0122(14) 0.0174(17) 0.0199(15)
C15 0.036(2) 0.0453(19) 0.042(2) 0.0214(17) 0.0092(17) 0.0140(16)
C16 0.047(2) 0.0321(16) 0.0222(15) 0.0055(14) 0.0068(16) 0.0008(15)
C17 0.046(2) 0.0364(17) 0.0347(17) 0.0172(15) 0.0216(17) 0.0149(15)
C18 0.037(2) 0.0281(15) 0.0288(16) 0.0145(13) 0.0051(15) 0.0123(14)
C19 0.036(2) 0.0241(14) 0.0239(15) 0.0059(12) 0.0058(14) 0.0106(13)
C20 0.0315(19) 0.0245(14) 0.0303(16) 0.0125(13) 0.0106(15) 0.0102(13)
C21 0.0298(19) 0.0237(14) 0.0368(17) 0.0144(13) 0.0100(15) 0.0078(13)
C22 0.0297(18) 0.0205(13) 0.0291(16) 0.0100(12) 0.0050(14) 0.0064(12)
O1 0.0309(13) 0.0263(10) 0.0209(10) 0.0057(8) 0.0070(9) 0.0118(9)
O2 0.0492(17) 0.0251(11) 0.0478(15) 0.0179(11) 0.0045(13) 0.0035(11)
O3 0.0427(17) 0.0394(13) 0.0403(14) 0.0043(11) 0.0077(13) 0.0226(12)
O4 0.0506(18) 0.0433(14) 0.0308(12) 0.0157(11) 0.0185(13) 0.0193(12)
O5 0.0304(15) 0.0382(13) 0.0723(19) 0.0295(14) 0.0151(14) 0.0108(11)
O6 0.0459(16) 0.0369(12) 0.0266(12) 0.0076(10) 0.0106(12) 0.0130(11)
P 0.0258(4) 0.0193(3) 0.0195(3) 0.0074(3) 0.0069(3) 0.0067(3)
W 0.02757(8) 0.01798(6) 0.02286(7) 0.00901(5) 0.00672(6) 0.00698(5)

loop_
_atom_type_symbol
_atom_type_description
_atom_type_scat_dispersion_real
_atom_type_scat_dispersion_imag
_atom_type_scat_source
C C 0.0033 0.0016 'International Tables Vol C Tables 4.2.6.8 and 6.1.1.4'
H H 0.0000 0.0000 'International Tables Vol C Tables 4.2.6.8 and 6.1.1.4'
O O 0.0106 0.0060 'International Tables Vol C Tables 4.2.6.8 and 6.1.1.4'
P P 0.1023 0.0942 'International Tables Vol C Tables 4.2.6.8 and 6.1.1.4'
W W -0.8490 6.8722 'International Tables Vol C Tables 4.2.6.8 and 6.1.1.4'

loop_
_geom_angle_atom_site_label_1
_geom_angle_atom_site_label_2
_geom_angle_atom_site_label_3
_geom_angle
O1 C1 C2 116.2(2)
O1 C1 P 60.20(14)
C2 C1 P 123.5(2)
O1 C1 H1 115.1
C2 C1 H1 115.1
P C1 H1 115.1
C3 C2 C7 119.4(3)
C3 C2 C1 121.9(3)
C7 C2 C1 118.7(3)
C2 C3 C4 119.3(3)
C2 C3 H3A 120.3
C4 C3 H3A 120.3
C5 C4 C3 120.7(3)
C5 C4 H4A 119.7
C3 C4 H4A 119.7
C6 C5 C4 119.6(3)
C6 C5 H5A 120.2
C4 C5 H5A 120.2
C5 C6 C7 120.9(3)
C5 C6 H6A 119.5
C7 C6 H6A 119.5
C6 C7 C2 120.0(3)
C6 C7 H7A 120.0
C2 C7 H7A 120.0
C9 C8 C12 103.4(2)
C9 C8 C13 112.5(2)
C12 C8 C13 113.7(2)
C9 C8 P 105.75(17)
C12 C8 P 107.07(18)
C13 C8 P 113.6(2)
C10 C9 C14 129.1(3)
C10 C9 C8 109.1(2)
C14 C9 C8 121.8(3)
C9 C10 C11 109.1(3)
C9 C10 C15 127.8(3)
C11 C10 C15 123.1(3)
C12 C11 C10 110.2(3)
C12 C11 C16 128.4(3)
C10 C11 C16 121.4(3)
C11 C12 C17 129.9(3)
C11 C12 C8 108.3(3)
C17 C12 C8 121.8(3)
C8 C13 H13A 109.5
C8 C13 H13B 109.5
H13A C13 H13B 109.5
C8 C13 H13C 109.5
H13A C13 H13C 109.5
H13B C13 H13C 109.5
C9 C14 H14A 109.5
C9 C14 H14B 109.5
H14A C14 H14B 109.5
C9 C14 H14C 109.5
H14A C14 H14C 109.5
H14B C14 H14C 109.5
C10 C15 H15A 109.5
C10 C15 H15B 109.5
H15A C15 H15B 109.5
C10 C15 H15C 109.5
H15A C15 H15C 109.5
H15B C15 H15C 109.5
C11 C16 H16A 109.5
C11 C16 H16B 109.5
H16A C16 H16B 109.5
C11 C16 H16C 109.5
H16A C16 H16C 109.5
H16B C16 H16C 109.5
C12 C17 H17A 109.5
C12 C17 H17B 109.5
H17A C17 H17B 109.5
C12 C17 H17C 109.5
H17A C17 H17C 109.5
H17B C17 H17C 109.5
O2 C18 W 177.4(3)
O3 C19 W 174.5(3)
O4 C20 W 177.6(3)
O5 C21 W 175.6(2)
O6 C22 W 177.1(3)
C1 O1 P 69.97(15)
O1 P C1 49.84(11)
O1 P C8 104.48(11)
C1 P C8 108.38(13)
O1 P W 119.48(7)
C1 P W 125.56(9)
C8 P W 124.33(10)
C18 W C20 88.65(12)
C18 W C21 89.58(13)
C20 W C21 89.59(13)
C18 W C22 91.23(12)
C20 W C22 177.46(12)
C21 W C22 87.88(13)
C18 W C19 85.89(13)
C20 W C19 92.66(13)
C21 W C19 174.89(11)
C22 W C19 89.85(12)
C18 W P 174.55(9)
C20 W P 86.99(9)
C21 W P 93.65(8)
C22 W P 93.27(8)
C19 W P 91.04(9)

loop_
_geom_bond_atom_site_label_1
_geom_bond_atom_site_label_2
_geom_bond_distance
C1 O1 1.468(3)
C1 C2 1.483(4)
C1 P 1.805(3)
C1 H1 1.0000
C2 C3 1.390(4)
C2 C7 1.392(4)
C3 C4 1.393(4)
C3 H3A 0.9500
C4 C5 1.378(5)
C4 H4A 0.9500
C5 C6 1.367(5)
C5 H5A 0.9500
C6 C7 1.379(5)
C6 H6A 0.9500
C7 H7A 0.9500
C8 C9 1.508(4)
C8 C12 1.517(4)
C8 C13 1.534(4)
C8 P 1.855(3)
C9 C10 1.339(4)
C9 C14 1.504(4)
C10 C11 1.475(4)
C10 C15 1.493(5)
C11 C12 1.335(5)
C11 C16 1.506(4)
C12 C17 1.493(4)
C13 H13A 0.9800
C13 H13B 0.9800
C13 H13C 0.9800
C14 H14A 0.9800
C14 H14B 0.9800
C14 H14C 0.9800
C15 H15A 0.9800
C15 H15B 0.9800
C15 H15C 0.9800
C16 H16A 0.9800
C16 H16B 0.9800
C16 H16C 0.9800
C17 H17A 0.9800
C17 H17B 0.9800
C17 H17C 0.9800
C18 O2 1.127(4)
C18 W 2.020(3)
C19 O3 1.141(4)
C19 W 2.054(3)
C20 O4 1.146(4)
C20 W 2.040(3)
C21 O5 1.136(4)
C21 W 2.047(3)
C22 O6 1.144(4)
C22 W 2.052(3)
O1 P 1.667(2)
P W 2.4694(7)

loop_
_geom_torsion_atom_site_label_1
_geom_torsion_atom_site_label_2
_geom_torsion_atom_site_label_3
_geom_torsion_atom_site_label_4
_geom_torsion
O1 C1 C2 C3 -1.9(4)
P C1 C2 C3 68.3(4)
O1 C1 C2 C7 177.1(3)
P C1 C2 C7 -112.7(3)
C7 C2 C3 C4 1.2(5)
C1 C2 C3 C4 -179.9(3)
C2 C3 C4 C5 -0.5(5)
C3 C4 C5 C6 -0.5(5)
C4 C5 C6 C7 0.8(5)
C5 C6 C7 C2 -0.2(5)
C3 C2 C7 C6 -0.8(5)
C1 C2 C7 C6 -179.8(3)
C12 C8 C9 C10 1.6(3)
C13 C8 C9 C10 -121.5(3)
P C8 C9 C10 113.9(2)
C12 C8 C9 C14 -179.9(2)
C13 C8 C9 C14 57.0(3)
P C8 C9 C14 -67.6(3)
C14 C9 C10 C11 -179.9(2)
C8 C9 C10 C11 -1.6(3)
C14 C9 C10 C15 -0.7(5)
C8 C9 C10 C15 177.7(3)
C9 C10 C11 C12 1.0(3)
C15 C10 C11 C12 -178.3(3)
C9 C10 C11 C16 179.5(2)
C15 C10 C11 C16 0.2(4)
C10 C11 C12 C17 178.9(3)
C16 C11 C12 C17 0.5(5)
C10 C11 C12 C8 0.1(3)
C16 C11 C12 C8 -178.3(3)
C9 C8 C12 C11 -0.9(3)
C13 C8 C12 C11 121.3(3)
P C8 C12 C11 -112.3(2)
C9 C8 C12 C17 -179.9(2)
C13 C8 C12 C17 -57.6(3)
P C8 C12 C17 68.7(3)
C2 C1 O1 P 115.3(2)
C1 O1 P C8 102.02(16)
C1 O1 P W -113.39(13)
C2 C1 P O1 -103.3(3)
O1 C1 P C8 -93.69(15)
C2 C1 P C8 163.0(2)
O1 C1 P W 100.85(13)
C2 C1 P W -2.5(3)
C9 C8 P O1 84.8(2)
C12 C8 P O1 -165.51(19)
C13 C8 P O1 -39.1(2)
C9 C8 P C1 136.72(19)
C12 C8 P C1 -113.5(2)
C13 C8 P C1 12.9(3)
C9 C8 P W -57.6(2)
C12 C8 P W 52.1(2)
C13 C8 P W 178.56(17)
O2 C18 W C20 46(7)
O2 C18 W C21 136(7)
O2 C18 W C22 -136(7)
O2 C18 W C19 -47(7)
O2 C18 W P 9(8)
O4 C20 W C18 74(6)
O4 C20 W C21 -16(6)
O4 C20 W C22 -14(8)
O4 C20 W C19 159(6)
O4 C20 W P -110(6)
O5 C21 W C18 -9(4)
O5 C21 W C20 80(4)
O5 C21 W C22 -100(4)
O5 C21 W C19 -37(5)
O5 C21 W P 166(4)
O6 C22 W C18 -21(6)
O6 C22 W C20 66(6)
O6 C22 W C21 68(6)
O6 C22 W C19 -107(6)
O6 C22 W P 162(6)
O3 C19 W C18 -31(3)
O3 C19 W C20 -119(3)
O3 C19 W C21 -3(4)
O3 C19 W C22 61(3)
O3 C19 W P 154(3)
O1 P W C18 29.2(10)
C1 P W C18 -30.3(10)
C8 P W C18 166.4(10)
O1 P W C20 -7.72(13)
C1 P W C20 -67.28(15)
C8 P W C20 129.49(15)
O1 P W C21 -97.11(13)
C1 P W C21 -156.67(15)
C8 P W C21 40.09(14)
O1 P W C22 174.81(13)
C1 P W C22 115.25(15)
C8 P W C22 -47.98(15)
O1 P W C19 84.90(12)
C1 P W C19 25.34(14)
C8 P W C19 -137.90(14)
